data_4118003
loop_
_publ_author_name
'Chelsea G. Gordon'
'Joel L. Mackey'
'John C. Jewett'
'Ellen M. Sletten'
'K. N. Houk'
'Carolyn R. Bertozzi'

_publ_section_title
;
 Reactivity of Biarylazacyclooctynones in Copper-Free Click Chemistry
;
_journal_name_full 'Journal of the American Chemical Society'
_journal_page_first 9199
_journal_page_last 9208
_journal_paper_doi 10.1021/ja3000936
_journal_volume 134
_journal_year 2012
_chemical_absolute_configuration ad
_chemical_formula_sum 'C13 H19 N O5'
_chemical_formula_weight 269.29
_chemical_name_common DIMAC
_chemical_name_systematic
;
 bertozzi05
;
_space_group.centring_type P

_space_group_IT_number 4
_space_group.IT_number 4

_symmetry_cell_setting monoclinic
_symmetry_space_group_name_Hall 'P 2yb'
_symmetry_space_group_name_H-M 'P 1 21 1'
_atom_sites_solution_hydrogens geom
_atom_sites_solution_primary direct
_atom_sites_solution_secondary difmap
_audit_creation_method SHELXL-97
_cell_angle_alpha 90.00
_cell_angle_beta 95.758(2)
_cell_angle_gamma 90.00
_cell_formula_units_Z 2
_cell_length_a 5.5553(2)
_cell_length_b 8.3543(3)
_cell_length_c 14.6808(4)
_cell_measurement_reflns_used 9969
_cell_measurement_temperature 150(2)
_cell_measurement_theta_max 67.31
_cell_measurement_theta_min 3.03
_cell_volume 677.91(4)
_computing_cell_refinement 'Bruker SAINT'
_computing_data_collection 'Bruker APEX2'
_computing_data_reduction 'Bruker SAINT'
_computing_molecular_graphics ORTEP-32
_computing_publication_material WinGX
_computing_structure_refinement SHELXL-97
_computing_structure_solution SIR-2008
_diffrn_ambient_temperature 150(2)
_diffrn_detector_area_resol_mean 8.366
_diffrn_measured_fraction_theta_full 0.998
_diffrn_measured_fraction_theta_max 0.980
_diffrn_measurement_device_type 'Bruker APEX-II CCD'
_diffrn_measurement_method 'phi and omega scans'
_diffrn_radiation_monochromator 'HELIOS multilayer mirrors'
_diffrn_radiation_source 'microfocus rotating anode'
_diffrn_radiation_type CuK\a
_diffrn_radiation_wavelength 1.54178
_diffrn_reflns_av_R_equivalents 0.0357
_diffrn_reflns_av_sigmaI/netI 0.0232
_diffrn_reflns_limit_h_max 6
_diffrn_reflns_limit_h_min -6
_diffrn_reflns_limit_k_max 9
_diffrn_reflns_limit_k_min -9
_diffrn_reflns_limit_l_max 17
_diffrn_reflns_limit_l_min -17
_diffrn_reflns_number 16229
_diffrn_reflns_theta_full 67.00
_diffrn_reflns_theta_max 68.08
_diffrn_reflns_theta_min 3.03
_exptl_absorpt_coefficient_mu 0.848
_exptl_absorpt_correction_T_max 0.9669
_exptl_absorpt_correction_T_min 0.9051
_exptl_absorpt_correction_type multi-scan
_exptl_absorpt_process_details SADABS
_exptl_crystal_colour colorless
_exptl_crystal_density_diffrn 1.319
_exptl_crystal_description prism
_exptl_crystal_F_000 288
_exptl_crystal_size_max 0.12
_exptl_crystal_size_mid 0.08
_exptl_crystal_size_min 0.04
_refine_diff_density_max 0.168
_refine_diff_density_min -0.122
_refine_diff_density_rms 0.033
_refine_ls_abs_structure_details 'Flack H D (1983), Acta Cryst. A39, 876-881'
_refine_ls_abs_structure_Flack -0.02(16)
_refine_ls_extinction_method none
_refine_ls_goodness_of_fit_ref 1.035
_refine_ls_hydrogen_treatment constr
_refine_ls_matrix_type full
_refine_ls_number_parameters 175
_refine_ls_number_reflns 2383
_refine_ls_number_restraints 1
_refine_ls_restrained_S_all 1.035
_refine_ls_R_factor_all 0.0331
_refine_ls_R_factor_gt 0.0317
_refine_ls_shift/su_max 0.000
_refine_ls_shift/su_mean 0.000
_refine_ls_structure_factor_coef Fsqd
_refine_ls_weighting_details 'calc w=1/[\s^2^(Fo^2^)+(0.0572P)^2^+0.0683P] where P=(Fo^2^+2Fc^2^)/3'
_refine_ls_weighting_scheme calc
_refine_ls_wR_factor_gt 0.0828
_refine_ls_wR_factor_ref 0.0841
_reflns_number_gt 2288
_reflns_number_total 2383
_reflns_threshold_expression >2sigma(I)
_cod_data_source_file ja3000936_si_004.cif
_cod_data_source_block bertozzi05
_cod_depositor_comments
;
The following automatic conversions were performed:

'_space_group.centring_type' value 'primitive' was replaced with the
value 'P' as specified in the replacement file
'/home/antanas/src/cod-tools/trunk/data/replacement-values/replacement_values.lst'.

Automatic conversion script
Id: cif_fix_values 5642 2017-10-24 12:04:52Z antanas 
;
_cod_database_code 4118003

loop_
_symmetry_equiv_pos_as_xyz
'x, y, z'
'-x, y+1/2, -z'

loop_
_atom_site_label
_atom_site_type_symbol
_atom_site_fract_x
_atom_site_fract_y
_atom_site_fract_z
_atom_site_U_iso_or_equiv
_atom_site_adp_type
_atom_site_occupancy
_atom_site_symmetry_multiplicity
_atom_site_calc_flag
_atom_site_refinement_flags
C1 C 0.8648(3) 1.03972(19) 0.21304(10) 0.0282(3) Uani 1 1 d .
H1A H 0.8333 1.1480 0.2365 0.034 Uiso 1 1 calc R
H1B H 0.7328 1.0149 0.1647 0.034 Uiso 1 1 calc R
C2 C 1.1048(3) 1.04531(19) 0.16834(10) 0.0271(3) Uani 1 1 d .
H2 H 1.2426 1.0278 0.2166 0.033 Uiso 1 1 calc R
C3 C 1.1231(3) 0.9244(2) 0.09060(10) 0.0300(3) Uani 1 1 d .
H3 H 1.0188 0.9596 0.0347 0.036 Uiso 1 1 calc R
C4 C 1.0346(3) 0.7704(2) 0.12351(11) 0.0329(4) Uani 1 1 d .
C5 C 0.9337(3) 0.6820(2) 0.17028(11) 0.0361(4) Uani 1 1 d .
C6 C 0.7987(4) 0.6339(2) 0.24678(13) 0.0413(4) Uani 1 1 d .
H6A H 0.9091 0.5894 0.2977 0.050 Uiso 1 1 calc R
H6B H 0.6753 0.5523 0.2269 0.050 Uiso 1 1 calc R
C7 C 0.6780(3) 0.7889(2) 0.27670(11) 0.0322(4) Uani 1 1 d .
H7A H 0.5440 0.8181 0.2301 0.039 Uiso 1 1 calc R
H7B H 0.6081 0.7694 0.3351 0.039 Uiso 1 1 calc R
C8 C 1.2407(3) 1.3124(2) 0.19105(12) 0.0372(4) Uani 1 1 d .
H8A H 1.1491 1.3214 0.2445 0.056 Uiso 1 1 calc R
H8B H 1.2453 1.4168 0.1609 0.056 Uiso 1 1 calc R
H8C H 1.4061 1.2773 0.2108 0.056 Uiso 1 1 calc R
C9 C 1.4068(4) 0.8197(3) -0.00286(13) 0.0511(5) Uani 1 1 d .
H9A H 1.3516 0.7111 0.0093 0.077 Uiso 1 1 calc R
H9B H 1.5797 0.8175 -0.0110 0.077 Uiso 1 1 calc R
H9C H 1.3161 0.8610 -0.0586 0.077 Uiso 1 1 calc R
C10 C 0.9797(3) 0.95600(19) 0.36895(10) 0.0264(3) Uani 1 1 d .
C11 C 0.9370(3) 0.8545(2) 0.45166(11) 0.0313(3) Uani 1 1 d .
H11A H 0.9229 0.7410 0.4325 0.038 Uiso 1 1 calc R
H11B H 0.7812 0.8864 0.4737 0.038 Uiso 1 1 calc R
C12 C 1.1367(3) 0.86911(19) 0.53073(10) 0.0296(3) Uani 1 1 d .
H12A H 1.2049 0.9786 0.5309 0.036 Uiso 1 1 calc R
H12B H 1.0652 0.8536 0.5892 0.036 Uiso 1 1 calc R
C13 C 1.3372(3) 0.75050(19) 0.52534(10) 0.0297(3) Uani 1 1 d .
N1 N 0.8505(2) 0.92420(15) 0.28875(8) 0.0258(3) Uani 1 1 d .
O1 O 1.1274(2) 1.19932(13) 0.12900(7) 0.0328(3) Uani 1 1 d .
O2 O 1.3677(2) 0.92064(15) 0.07227(8) 0.0351(3) Uani 1 1 d .
O3 O 1.1183(2) 1.07210(13) 0.37682(7) 0.0323(3) Uani 1 1 d .
O4 O 1.3679(2) 0.67070(16) 0.45899(8) 0.0408(3) Uani 1 1 d .
O5 O 1.4783(2) 0.74333(17) 0.60345(8) 0.0420(3) Uani 1 1 d .
H5 H 1.5935 0.6802 0.5978 0.063 Uiso 1 1 calc R

loop_
_atom_site_aniso_label
_atom_site_aniso_U_11
_atom_site_aniso_U_22
_atom_site_aniso_U_33
_atom_site_aniso_U_23
_atom_site_aniso_U_13
_atom_site_aniso_U_12
C1 0.0249(8) 0.0297(8) 0.0295(7) 0.0030(6) 0.0001(6) 0.0035(6)
C2 0.0230(8) 0.0298(8) 0.0281(7) 0.0037(6) 0.0001(6) 0.0002(6)
C3 0.0243(8) 0.0378(9) 0.0275(7) 0.0008(6) 0.0011(6) -0.0003(6)
C4 0.0325(9) 0.0337(9) 0.0321(8) -0.0059(7) 0.0018(7) 0.0016(7)
C5 0.0438(9) 0.0284(8) 0.0362(8) -0.0053(7) 0.0050(7) -0.0007(7)
C6 0.0536(11) 0.0296(9) 0.0413(9) -0.0006(7) 0.0070(8) -0.0116(8)
C7 0.0281(8) 0.0363(9) 0.0315(8) 0.0003(7) -0.0002(6) -0.0069(7)
C8 0.0418(10) 0.0292(8) 0.0411(9) 0.0011(7) 0.0068(7) -0.0007(7)
C9 0.0338(9) 0.0819(15) 0.0384(9) -0.0207(10) 0.0074(7) -0.0018(10)
C10 0.0230(7) 0.0248(7) 0.0315(8) -0.0017(6) 0.0026(6) 0.0031(6)
C11 0.0297(8) 0.0323(8) 0.0315(8) 0.0021(6) 0.0014(6) -0.0013(7)
C12 0.0324(8) 0.0291(8) 0.0270(7) 0.0005(6) 0.0018(6) 0.0008(6)
C13 0.0288(8) 0.0308(8) 0.0299(7) 0.0029(7) 0.0052(6) -0.0037(7)
N1 0.0222(6) 0.0269(6) 0.0282(6) 0.0011(5) 0.0023(5) -0.0003(5)
O1 0.0352(6) 0.0312(6) 0.0316(5) 0.0064(5) 0.0012(4) -0.0031(5)
O2 0.0248(6) 0.0499(7) 0.0306(6) -0.0078(5) 0.0027(4) -0.0025(5)
O3 0.0323(6) 0.0308(6) 0.0331(6) 0.0001(5) 0.0000(5) -0.0064(5)
O4 0.0400(7) 0.0458(7) 0.0373(6) -0.0075(6) 0.0073(5) 0.0039(6)
O5 0.0375(7) 0.0511(8) 0.0361(6) -0.0007(6) -0.0032(5) 0.0135(6)

loop_
_atom_type_symbol
_atom_type_description
_atom_type_scat_dispersion_real
_atom_type_scat_dispersion_imag
_atom_type_scat_source
C C 0.0181 0.0091 'International Tables Vol C Tables 4.2.6.8 and 6.1.1.4'
H H 0.0000 0.0000 'International Tables Vol C Tables 4.2.6.8 and 6.1.1.4'
N N 0.0311 0.0180 'International Tables Vol C Tables 4.2.6.8 and 6.1.1.4'
O O 0.0492 0.0322 'International Tables Vol C Tables 4.2.6.8 and 6.1.1.4'

loop_
_geom_angle_atom_site_label_1
_geom_angle_atom_site_label_2
_geom_angle_atom_site_label_3
_geom_angle
N1 C1 C2 116.90(12)
N1 C1 H1A 108.1
C2 C1 H1A 108.1
N1 C1 H1B 108.1
C2 C1 H1B 108.1
H1A C1 H1B 107.3
O1 C2 C3 106.16(12)
O1 C2 C1 108.39(12)
C3 C2 C1 114.87(13)
O1 C2 H2 109.1
C3 C2 H2 109.1
C1 C2 H2 109.1
O2 C3 C4 113.68(14)
O2 C3 C2 107.06(12)
C4 C3 C2 106.32(13)
O2 C3 H3 109.9
C4 C3 H3 109.9
C2 C3 H3 109.9
C5 C4 C3 157.53(16)
C4 C5 C6 157.00(17)
C5 C6 C7 104.94(14)
C5 C6 H6A 110.8
C7 C6 H6A 110.8
C5 C6 H6B 110.8
C7 C6 H6B 110.8
H6A C6 H6B 108.8
N1 C7 C6 112.36(13)
N1 C7 H7A 109.1
C6 C7 H7A 109.1
N1 C7 H7B 109.1
C6 C7 H7B 109.1
H7A C7 H7B 107.9
O1 C8 H8A 109.5
O1 C8 H8B 109.5
H8A C8 H8B 109.5
O1 C8 H8C 109.5
H8A C8 H8C 109.5
H8B C8 H8C 109.5
O2 C9 H9A 109.5
O2 C9 H9B 109.5
H9A C9 H9B 109.5
O2 C9 H9C 109.5
H9A C9 H9C 109.5
H9B C9 H9C 109.5
O3 C10 N1 120.69(14)
O3 C10 C11 120.58(13)
N1 C10 C11 118.56(13)
C10 C11 C12 113.78(13)
C10 C11 H11A 108.8
C12 C11 H11A 108.8
C10 C11 H11B 108.8
C12 C11 H11B 108.8
H11A C11 H11B 107.7
C13 C12 C11 113.20(13)
C13 C12 H12A 108.9
C11 C12 H12A 108.9
C13 C12 H12B 108.9
C11 C12 H12B 108.9
H12A C12 H12B 107.8
O4 C13 O5 123.71(16)
O4 C13 C12 125.02(14)
O5 C13 C12 111.27(13)
C10 N1 C1 117.72(13)
C10 N1 C7 122.58(13)
C1 N1 C7 119.40(13)
C8 O1 C2 113.24(11)
C3 O2 C9 112.69(13)
C13 O5 H5 109.5

loop_
_geom_bond_atom_site_label_1
_geom_bond_atom_site_label_2
_geom_bond_distance
C1 N1 1.4801(19)
C1 C2 1.545(2)
C1 H1A 0.9900
C1 H1B 0.9900
C2 O1 1.4211(19)
C2 C3 1.535(2)
C2 H2 1.0000
C3 O2 1.4118(19)
C3 C4 1.476(2)
C3 H3 1.0000
C4 C5 1.187(2)
C5 C6 1.468(3)
C6 C7 1.542(2)
C6 H6A 0.9900
C6 H6B 0.9900
C7 N1 1.4805(19)
C7 H7A 0.9900
C7 H7B 0.9900
C8 O1 1.415(2)
C8 H8A 0.9800
C8 H8B 0.9800
C8 H8C 0.9800
C9 O2 1.422(2)
C9 H9A 0.9800
C9 H9B 0.9800
C9 H9C 0.9800
C10 O3 1.237(2)
C10 N1 1.343(2)
C10 C11 1.519(2)
C11 C12 1.528(2)
C11 H11A 0.9900
C11 H11B 0.9900
C12 C13 1.499(2)
C12 H12A 0.9900
C12 H12B 0.9900
C13 O4 1.207(2)
C13 O5 1.3239(19)
O5 H5 0.8400
